data_4087354
loop_
_publ_author_name
'Kaleta, Ji\<r\'i'
'Janou\<sek, Zbyn\<ek'
'Ne\<cas, Marek'
'Mazal, Ctibor'

_publ_section_title
;
 Molecular Rods Combiningo-Carborane and Bicyclo[1.1.1]pentane Cages: An
 Insertion of the Triple Bond Located Next to a Highly Strained Cage
;
_journal_issue 5
_journal_name_full Organometallics
_journal_page_first 967
_journal_paper_doi 10.1021/acs.organomet.5b00002
_journal_volume 34
_journal_year 2015
_chemical_formula_sum 'C21 H8 Co4 O12'
_chemical_formula_weight 687.99
_space_group_IT_number 2
_space_group_name_Hall '-P 1'
_space_group_name_H-M_alt 'P -1'
_symmetry_cell_setting triclinic
_symmetry_space_group_name_H-M 'P -1'
_atom_sites_solution_hydrogens geom
_atom_sites_solution_primary direct
_atom_sites_solution_secondary difmap
_audit_creation_method SHELXL-97
_cell_angle_alpha 105.088(4)
_cell_angle_beta 93.362(4)
_cell_angle_gamma 100.703(4)
_cell_formula_units_Z 2
_cell_length_a 7.0020(4)
_cell_length_b 12.7969(6)
_cell_length_c 14.5847(6)
_cell_measurement_reflns_used 3756
_cell_measurement_temperature 120(2)
_cell_measurement_theta_max 27.65
_cell_measurement_theta_min 2.91
_cell_volume 1231.94(11)
_computing_cell_refinement 'CrysAlis RED (Oxford Diffraction Ltd, 2009)'
_computing_data_collection 'CrysAlis CCD (Oxford Diffraction Ltd, 2009)'
_computing_data_reduction 'CrysAlis RED (Oxford Diffraction Ltd, 2009)'
_computing_structure_refinement 'SHELXL-97 (Sheldrick, 1997)'
_computing_structure_solution 'SHELXS-97 (Sheldrick, 1990)'
_diffrn_ambient_temperature 120(2)
_diffrn_detector_area_resol_mean 8.4353
_diffrn_measured_fraction_theta_full 0.998
_diffrn_measured_fraction_theta_max 0.998
_diffrn_measurement_device_type 'Xcalibur, Sapphire2, large Be window'
_diffrn_measurement_method '\w scan'
_diffrn_radiation_monochromator graphite
_diffrn_radiation_source 'Enhance (Mo) X-ray Source'
_diffrn_radiation_type MoK\a
_diffrn_radiation_wavelength 0.71073
_diffrn_reflns_av_R_equivalents 0.0228
_diffrn_reflns_av_sigmaI/netI 0.0577
_diffrn_reflns_limit_h_max 8
_diffrn_reflns_limit_h_min -8
_diffrn_reflns_limit_k_max 15
_diffrn_reflns_limit_k_min -15
_diffrn_reflns_limit_l_max 15
_diffrn_reflns_limit_l_min -17
_diffrn_reflns_number 8749
_diffrn_reflns_theta_full 25.00
_diffrn_reflns_theta_max 25.00
_diffrn_reflns_theta_min 2.91
_diffrn_standards_number 0
_exptl_absorpt_coefficient_mu 2.707
_exptl_absorpt_correction_T_max 1.00000
_exptl_absorpt_correction_T_min 0.87734
_exptl_absorpt_correction_type multi-scan
_exptl_absorpt_process_details 'CrysAlis RED (Oxford Diffraction Ltd, 2009)'
_exptl_crystal_density_diffrn 1.855
_exptl_crystal_density_method 'not measured'
_exptl_crystal_description block
_exptl_crystal_F_000 676
_exptl_crystal_size_max 0.30
_exptl_crystal_size_mid 0.20
_exptl_crystal_size_min 0.20
_refine_diff_density_max 0.597
_refine_diff_density_min -0.357
_refine_diff_density_rms 0.092
_refine_ls_extinction_method none
_refine_ls_goodness_of_fit_ref 1.080
_refine_ls_hydrogen_treatment constr
_refine_ls_matrix_type full
_refine_ls_number_parameters 334
_refine_ls_number_reflns 4332
_refine_ls_number_restraints 0
_refine_ls_restrained_S_all 1.080
_refine_ls_R_factor_all 0.0549
_refine_ls_R_factor_gt 0.0315
_refine_ls_shift/su_max 0.001
_refine_ls_shift/su_mean 0.000
_refine_ls_structure_factor_coef Fsqd
_refine_ls_weighting_details 'calc w=1/[\s^2^(Fo^2^)+(0.0388P)^2^+0.0000P] where P=(Fo^2^+2Fc^2^)/3'
_refine_ls_weighting_scheme calc
_refine_ls_wR_factor_gt 0.0884
_refine_ls_wR_factor_ref 0.0910
_reflns_number_gt 2918
_reflns_number_total 4332
_reflns_threshold_expression >2sigma(I)
_cod_data_source_file om5b00002_si_002.cif
_cod_data_source_block 3_kal19
_cod_depositor_comments
;
The following automatic conversions were performed:

data item '_symmetry_cell_setting' value 'Triclinic' was changed to
'triclinic' in accordance with the
/home/saulius/struct/COD-crude-data/automatic-downloads/DataCite-retrospective/ACS/depositions/lib/dictionaries/cif_core.dic
dictionary named 'cif_core.dic' version 2.4.2 last updated on
2011-04-26.

Automatic conversion script
Id: cif_fix_values 6909 2019-04-08 15:41:33Z antanas 
;
_cod_original_cell_volume 1231.93(10)
_cod_original_sg_symbol_H-M P-1
_cod_database_code 4087354

loop_
_symmetry_equiv_pos_as_xyz
'x, y, z'
'-x, -y, -z'

loop_
_atom_site_label
_atom_site_type_symbol
_atom_site_fract_x
_atom_site_fract_y
_atom_site_fract_z
_atom_site_U_iso_or_equiv
_atom_site_adp_type
_atom_site_occupancy
_atom_site_symmetry_multiplicity
_atom_site_calc_flag
_atom_site_refinement_flags
Co1 Co 0.26171(9) 0.23616(5) 0.62946(4) 0.01682(17) Uani 1 1 d .
Co2 Co 0.31260(9) 0.31615(5) 0.80578(4) 0.01661(17) Uani 1 1 d .
Co3 Co -0.06338(9) -0.33708(5) 0.69820(4) 0.01742(17) Uani 1 1 d .
Co4 Co -0.02953(9) -0.25135(5) 0.87321(4) 0.01688(17) Uani 1 1 d .
O1 O -0.1693(5) 0.1709(3) 0.5951(3) 0.0336(9) Uani 1 1 d .
O2 O 0.3709(6) 0.0779(3) 0.4669(3) 0.0390(10) Uani 1 1 d .
O3 O 0.3818(6) 0.4439(3) 0.5753(3) 0.0443(11) Uani 1 1 d .
O4 O -0.0974(5) 0.2850(3) 0.8507(2) 0.0307(9) Uani 1 1 d .
O5 O 0.5293(5) 0.3181(3) 0.9835(3) 0.0392(10) Uani 1 1 d .
O6 O 0.4598(5) 0.5478(3) 0.8057(2) 0.0297(9) Uani 1 1 d .
O7 O -0.4307(5) -0.2738(3) 0.6471(3) 0.0378(10) Uani 1 1 d .
O8 O 0.1259(6) -0.3620(3) 0.5215(3) 0.0398(10) Uani 1 1 d .
O9 O -0.1636(5) -0.5710(3) 0.6993(2) 0.0326(9) Uani 1 1 d .
O10 O -0.3778(5) -0.1513(3) 0.8860(3) 0.0349(9) Uani 1 1 d .
O11 O 0.2318(5) -0.1028(3) 1.0396(3) 0.0398(10) Uani 1 1 d .
O12 O -0.1317(5) -0.4566(3) 0.9332(2) 0.0342(9) Uani 1 1 d .
C1 C 0.2421(6) 0.0552(3) 0.7426(3) 0.0146(10) Uani 1 1 d .
C2 C 0.1581(6) -0.0855(3) 0.7604(3) 0.0155(10) Uani 1 1 d .
C3 C 0.0315(7) -0.0065(4) 0.7402(4) 0.0282(13) Uani 1 1 d .
H3A H -0.0483 -0.0309 0.6772 0.034 Uiso 1 1 calc R
H3B H -0.0411 0.0257 0.7931 0.034 Uiso 1 1 calc R
C4 C 0.2839(9) -0.0560(4) 0.6829(4) 0.0357(15) Uani 1 1 d .
H4A H 0.4213 -0.0645 0.6889 0.043 Uiso 1 1 calc R
H4B H 0.2203 -0.0836 0.6162 0.043 Uiso 1 1 calc R
C5 C 0.2917(8) 0.0174(4) 0.8325(4) 0.0320(13) Uani 1 1 d .
H5A H 0.2345 0.0510 0.8907 0.038 Uiso 1 1 calc R
H5B H 0.4296 0.0124 0.8457 0.038 Uiso 1 1 calc R
C6 C 0.3139(7) 0.1649(3) 0.7294(3) 0.0155(10) Uani 1 1 d .
C7 C 0.4745(7) 0.2355(3) 0.7220(3) 0.0172(10) Uani 1 1 d .
H7A H 0.6173 0.2353 0.7217 0.021 Uiso 1 1 calc R
C8 C 0.1003(7) -0.1955(4) 0.7749(3) 0.0181(10) Uani 1 1 d .
C9 C 0.1724(7) -0.2808(4) 0.7888(3) 0.0204(11) Uani 1 1 d .
H9A H 0.3049 -0.2987 0.7947 0.024 Uiso 1 1 calc R
C10 C -0.0028(8) 0.1980(4) 0.6083(3) 0.0236(12) Uani 1 1 d .
C11 C 0.3266(7) 0.1399(4) 0.5289(4) 0.0226(11) Uani 1 1 d .
C12 C 0.3350(7) 0.3638(4) 0.5951(3) 0.0247(12) Uani 1 1 d .
C13 C 0.0626(8) 0.2996(4) 0.8336(3) 0.0220(11) Uani 1 1 d .
C14 C 0.4441(7) 0.3182(4) 0.9159(4) 0.0236(12) Uani 1 1 d .
C15 C 0.4000(7) 0.4593(4) 0.8073(3) 0.0225(11) Uani 1 1 d .
C16 C -0.2907(7) -0.2999(4) 0.6651(3) 0.0220(11) Uani 1 1 d .
C17 C 0.0496(7) -0.3523(4) 0.5891(4) 0.0267(12) Uani 1 1 d .
C18 C -0.1287(7) -0.4817(4) 0.6974(3) 0.0226(11) Uani 1 1 d .
C19 C -0.2471(7) -0.1900(4) 0.8818(3) 0.0217(11) Uani 1 1 d .
C20 C 0.1285(8) -0.1602(4) 0.9772(4) 0.0279(12) Uani 1 1 d .
C21 C -0.0936(7) -0.3765(4) 0.9117(3) 0.0215(11) Uani 1 1 d .

loop_
_atom_site_aniso_label
_atom_site_aniso_U_11
_atom_site_aniso_U_22
_atom_site_aniso_U_33
_atom_site_aniso_U_23
_atom_site_aniso_U_13
_atom_site_aniso_U_12
Co1 0.0203(4) 0.0155(3) 0.0143(4) 0.0045(3) 0.0021(3) 0.0023(3)
Co2 0.0191(4) 0.0145(3) 0.0155(4) 0.0030(3) 0.0016(3) 0.0034(3)
Co3 0.0214(4) 0.0134(3) 0.0160(4) 0.0031(3) 0.0019(3) 0.0015(3)
Co4 0.0196(4) 0.0154(3) 0.0146(4) 0.0043(3) -0.0001(3) 0.0012(3)
O1 0.021(2) 0.039(2) 0.035(2) 0.0004(17) 0.0025(18) 0.0052(17)
O2 0.051(3) 0.039(2) 0.027(2) 0.0039(19) 0.015(2) 0.013(2)
O3 0.072(3) 0.025(2) 0.035(2) 0.0161(19) -0.001(2) -0.004(2)
O4 0.021(2) 0.046(2) 0.027(2) 0.0125(18) 0.0026(17) 0.0075(18)
O5 0.040(2) 0.054(3) 0.024(2) 0.0110(19) -0.0022(19) 0.013(2)
O6 0.031(2) 0.0172(19) 0.040(2) 0.0080(17) 0.0028(18) 0.0033(17)
O7 0.032(2) 0.047(2) 0.036(2) 0.0110(19) -0.0016(19) 0.0144(19)
O8 0.053(3) 0.044(2) 0.025(2) 0.0090(19) 0.020(2) 0.014(2)
O9 0.050(3) 0.0153(19) 0.031(2) 0.0050(16) 0.0092(19) 0.0027(17)
O10 0.024(2) 0.036(2) 0.044(2) 0.0045(18) 0.0047(18) 0.0144(18)
O11 0.041(2) 0.039(2) 0.023(2) -0.0026(18) -0.0151(19) -0.0090(19)
O12 0.045(2) 0.025(2) 0.033(2) 0.0144(18) -0.0019(18) 0.0009(18)
C1 0.016(3) 0.016(2) 0.012(3) 0.0038(19) 0.005(2) 0.003(2)
C2 0.014(3) 0.015(2) 0.015(3) 0.005(2) -0.002(2) -0.001(2)
C3 0.016(3) 0.027(3) 0.045(4) 0.015(3) 0.004(3) 0.006(2)
C4 0.060(4) 0.018(3) 0.036(4) 0.011(2) 0.028(3) 0.011(3)
C5 0.045(4) 0.017(3) 0.033(3) 0.012(2) -0.006(3) -0.004(2)
C6 0.022(3) 0.015(2) 0.012(3) 0.0021(19) 0.007(2) 0.009(2)
C7 0.019(3) 0.019(2) 0.013(3) 0.002(2) 0.000(2) 0.005(2)
C8 0.022(3) 0.017(2) 0.011(3) 0.000(2) 0.000(2) 0.001(2)
C9 0.021(3) 0.019(3) 0.018(3) 0.002(2) 0.002(2) 0.002(2)
C10 0.036(3) 0.018(3) 0.017(3) 0.003(2) 0.006(3) 0.009(2)
C11 0.021(3) 0.029(3) 0.020(3) 0.011(2) 0.002(2) 0.003(2)
C12 0.031(3) 0.026(3) 0.013(3) 0.001(2) -0.004(2) 0.003(2)
C13 0.033(3) 0.019(3) 0.014(3) 0.004(2) -0.001(2) 0.007(2)
C14 0.026(3) 0.021(3) 0.022(3) 0.005(2) 0.004(2) 0.003(2)
C15 0.019(3) 0.025(3) 0.023(3) 0.004(2) 0.002(2) 0.008(2)
C16 0.021(3) 0.022(3) 0.019(3) 0.003(2) 0.002(2) 0.000(2)
C17 0.030(3) 0.017(3) 0.030(3) 0.005(2) -0.003(3) 0.001(2)
C18 0.026(3) 0.021(3) 0.020(3) 0.002(2) 0.006(2) 0.006(2)
C19 0.027(3) 0.018(3) 0.015(3) 0.003(2) 0.004(2) -0.004(2)
C20 0.038(3) 0.026(3) 0.026(3) 0.013(3) 0.011(3) 0.009(3)
C21 0.019(3) 0.028(3) 0.014(3) 0.002(2) -0.004(2) 0.002(2)

loop_
_atom_type_symbol
_atom_type_description
_atom_type_scat_dispersion_real
_atom_type_scat_dispersion_imag
_atom_type_scat_source
C C 0.0033 0.0016 'International Tables Vol C Tables 4.2.6.8 and 6.1.1.4'
H H 0.0000 0.0000 'International Tables Vol C Tables 4.2.6.8 and 6.1.1.4'
O O 0.0106 0.0060 'International Tables Vol C Tables 4.2.6.8 and 6.1.1.4'
Co Co 0.3494 0.9721 'International Tables Vol C Tables 4.2.6.8 and 6.1.1.4'

loop_
_geom_angle_atom_site_label_1
_geom_angle_atom_site_label_2
_geom_angle_atom_site_label_3
_geom_angle
C11 Co1 C10 100.7(2)
C11 Co1 C12 99.6(2)
C10 Co1 C12 106.9(2)
C11 Co1 C7 97.0(2)
C10 Co1 C7 139.6(2)
C12 Co1 C7 105.4(2)
C11 Co1 C6 99.42(19)
C10 Co1 C6 101.1(2)
C12 Co1 C6 142.3(2)
C7 Co1 C6 39.88(17)
C11 Co1 Co2 146.02(15)
C10 Co1 Co2 101.21(15)
C12 Co1 Co2 98.44(15)
C7 Co1 Co2 50.26(13)
C6 Co1 Co2 50.90(12)
C14 Co2 C13 102.3(2)
C14 Co2 C15 98.7(2)
C13 Co2 C15 108.4(2)
C14 Co2 C7 96.2(2)
C13 Co2 C7 139.3(2)
C15 Co2 C7 104.1(2)
C14 Co2 C6 100.16(19)
C13 Co2 C6 100.7(2)
C15 Co2 C6 140.8(2)
C7 Co2 C6 39.89(17)
C14 Co2 Co1 145.80(15)
C13 Co2 Co1 100.79(15)
C15 Co2 Co1 97.51(15)
C7 Co2 Co1 50.55(13)
C6 Co2 Co1 50.64(13)
C17 Co3 C16 101.7(2)
C17 Co3 C18 99.4(2)
C16 Co3 C18 105.8(2)
C17 Co3 C9 98.6(2)
C16 Co3 C9 141.2(2)
C18 Co3 C9 103.0(2)
C17 Co3 C8 99.6(2)
C16 Co3 C8 103.6(2)
C18 Co3 C8 140.6(2)
C9 Co3 C8 40.02(17)
C17 Co3 Co4 147.22(16)
C16 Co3 Co4 99.16(15)
C18 Co3 Co4 98.82(15)
C9 Co3 Co4 50.65(13)
C8 Co3 Co4 50.67(13)
C20 Co4 C21 100.9(2)
C20 Co4 C19 100.9(2)
C21 Co4 C19 105.6(2)
C20 Co4 C9 98.0(2)
C21 Co4 C9 104.1(2)
C19 Co4 C9 140.7(2)
C20 Co4 C8 98.3(2)
C21 Co4 C8 141.67(19)
C19 Co4 C8 102.8(2)
C9 Co4 C8 40.06(17)
C20 Co4 Co3 146.32(16)
C21 Co4 Co3 98.84(15)
C19 Co4 Co3 99.69(15)
C9 Co4 Co3 50.45(14)
C8 Co4 Co3 50.98(13)
C6 C1 C3 129.5(4)
C6 C1 C4 126.4(4)
C3 C1 C4 87.4(3)
C6 C1 C5 126.0(4)
C3 C1 C5 87.1(3)
C4 C1 C5 86.8(3)
C6 C1 C2 178.3(4)
C3 C1 C2 52.3(2)
C4 C1 C2 52.8(2)
C5 C1 C2 53.0(2)
C8 C2 C3 130.0(4)
C8 C2 C4 126.1(4)
C3 C2 C4 87.3(3)
C8 C2 C5 126.0(4)
C3 C2 C5 86.9(3)
C4 C2 C5 86.6(4)
C8 C2 C1 177.8(4)
C3 C2 C1 52.2(2)
C4 C2 C1 52.8(2)
C5 C2 C1 52.8(2)
C1 C3 C2 75.5(3)
C1 C4 C2 74.4(3)
C1 C5 C2 74.2(3)
C7 C6 C1 143.8(4)
C7 C6 Co1 69.8(3)
C1 C6 Co1 134.2(3)
C7 C6 Co2 69.1(3)
C1 C6 Co2 133.3(3)
Co1 C6 Co2 78.46(15)
C6 C7 Co2 71.0(3)
C6 C7 Co1 70.4(3)
Co2 C7 Co1 79.19(17)
C9 C8 C2 142.6(4)
C9 C8 Co4 69.8(3)
C2 C8 Co4 134.1(3)
C9 C8 Co3 69.2(3)
C2 C8 Co3 134.5(3)
Co4 C8 Co3 78.34(16)
C8 C9 Co3 70.7(3)
C8 C9 Co4 70.2(3)
Co3 C9 Co4 78.90(18)
O1 C10 Co1 177.9(4)
O2 C11 Co1 178.1(4)
O3 C12 Co1 178.9(4)
O4 C13 Co2 177.6(4)
O5 C14 Co2 178.3(4)
O6 C15 Co2 177.2(4)
O7 C16 Co3 177.7(5)
O8 C17 Co3 178.1(5)
O9 C18 Co3 177.5(5)
O10 C19 Co4 178.6(4)
O11 C20 Co4 177.4(5)
O12 C21 Co4 177.9(4)

loop_
_geom_bond_atom_site_label_1
_geom_bond_atom_site_label_2
_geom_bond_distance
Co1 C11 1.795(5)
Co1 C10 1.811(6)
Co1 C12 1.823(5)
Co1 C7 1.953(5)
Co1 C6 1.961(4)
Co1 Co2 2.4848(9)
Co2 C14 1.796(5)
Co2 C13 1.807(5)
Co2 C15 1.814(5)
Co2 C7 1.945(4)
Co2 C6 1.968(4)
Co3 C17 1.799(5)
Co3 C16 1.818(5)
Co3 C18 1.819(5)
Co3 C9 1.949(5)
Co3 C8 1.967(4)
Co3 Co4 2.4798(9)
Co4 C20 1.813(6)
Co4 C21 1.820(5)
Co4 C19 1.836(5)
Co4 C9 1.954(5)
Co4 C8 1.959(4)
O1 C10 1.143(5)
O2 C11 1.137(5)
O3 C12 1.133(5)
O4 C13 1.154(5)
O5 C14 1.122(5)
O6 C15 1.139(5)
O7 C16 1.130(5)
O8 C17 1.138(6)
O9 C18 1.131(5)
O10 C19 1.116(5)
O11 C20 1.127(6)
O12 C21 1.139(5)
C1 C6 1.466(6)
C1 C3 1.532(6)
C1 C4 1.552(6)
C1 C5 1.554(6)
C1 C2 1.877(6)
C2 C8 1.465(6)
C2 C3 1.533(6)
C2 C4 1.553(6)
C2 C5 1.556(6)
C6 C7 1.335(6)
C8 C9 1.340(6)
